data_7208566
loop_
_publ_author_name
'Cheng, Hong-Jian'
'Li, Hong-Xi'
'Ren, Zhi-Gang'
'L\"u, Chun-Ning'
'Shi, Jing'
'Lang, Jian-Ping'

_publ_section_title
;
 Substituted groups-directed assembly of Cd(ii) coordination polymers
 based on 5-R-1,3-benzenedicarboxylate and
 4,4'-bis(1-imidazolyl)bibenzene: syntheses, structures and
 photoluminescent properties
;
_journal_issue 18
_journal_name_full CrystEngComm
_journal_page_first 6064
_journal_paper_doi 10.1039/c2ce25677k
_journal_volume 14
_journal_year 2012
_chemical_formula_moiety 'C26 H19 Cd N5 O4'
_chemical_formula_sum 'C26 H19 Cd N5 O4'
_chemical_formula_weight 577.86
_chemical_name_systematic
;
?
;
_space_group_IT_number 14
_symmetry_cell_setting monoclinic
_symmetry_space_group_name_Hall '-P 2ybc'
_symmetry_space_group_name_H-M 'P 1 21/c 1'
_atom_sites_solution_hydrogens geom
_atom_sites_solution_primary direct
_atom_sites_solution_secondary difmap
_audit_creation_method SHELXL-97
_cell_angle_alpha 90.00
_cell_angle_beta 98.75(3)
_cell_angle_gamma 90.00
_cell_formula_units_Z 4
_cell_length_a 9.5702(19)
_cell_length_b 14.329(3)
_cell_length_c 16.631(3)
_cell_measurement_reflns_used 7965
_cell_measurement_temperature 293(2)
_cell_measurement_theta_max 25.3491
_cell_measurement_theta_min 2.9999
_cell_volume 2254.1(8)
_computing_cell_refinement 'CrystalClear, Ver. 1.30 (Rigaku/MSC, 2001)'
_computing_data_collection 'CrystalClear, Ver. 1.30 (Rigaku/MSC, 2001)'
_computing_data_reduction 'CrystalStructure, Ver. 3.60 (Rigaku/MSC, 2004)'
_computing_molecular_graphics 'ORTEPII (Johnson, 1976)'
_computing_publication_material SHELXL97
_computing_structure_refinement 'SHELXL-97 (Sheldrick, 1997)'
_computing_structure_solution 'SHELXS-97 (Sheldrick, 1990)'
_diffrn_ambient_temperature 293(2)
_diffrn_measured_fraction_theta_full 0.998
_diffrn_measured_fraction_theta_max 0.998
_diffrn_measurement_device_type 'Rigaku MercuryCCD area detector'
_diffrn_measurement_method \w
_diffrn_radiation_monochromator graphite
_diffrn_radiation_source 'fine-focus sealed tube'
_diffrn_radiation_type MoK\a
_diffrn_radiation_wavelength 0.71073
_diffrn_reflns_av_R_equivalents 0.0306
_diffrn_reflns_av_sigmaI/netI 0.0231
_diffrn_reflns_limit_h_max 11
_diffrn_reflns_limit_h_min -11
_diffrn_reflns_limit_k_max 17
_diffrn_reflns_limit_k_min -17
_diffrn_reflns_limit_l_max 20
_diffrn_reflns_limit_l_min -18
_diffrn_reflns_number 21176
_diffrn_reflns_theta_full 25.35
_diffrn_reflns_theta_max 25.35
_diffrn_reflns_theta_min 3.00
_diffrn_standards_decay_% 0
_diffrn_standards_interval_count 0
_diffrn_standards_interval_time 0
_diffrn_standards_number 0
_exptl_absorpt_coefficient_mu 1.015
_exptl_absorpt_correction_T_max 0.8228
_exptl_absorpt_correction_T_min 0.5811
_exptl_absorpt_correction_type multi-scan
_exptl_absorpt_process_details 'Jacobson, R. (1998) Private communication to Rigaku Company, Tokyo, Japan.'
_exptl_crystal_colour red
_exptl_crystal_density_diffrn 1.703
_exptl_crystal_density_method 'not measured'
_exptl_crystal_description block
_exptl_crystal_F_000 1160
_exptl_crystal_size_max 0.60
_exptl_crystal_size_mid 0.40
_exptl_crystal_size_min 0.20
_refine_diff_density_max 0.889
_refine_diff_density_min -0.422
_refine_diff_density_rms 0.072
_refine_ls_extinction_method none
_refine_ls_goodness_of_fit_ref 1.074
_refine_ls_hydrogen_treatment constr
_refine_ls_matrix_type full
_refine_ls_number_parameters 344
_refine_ls_number_reflns 4119
_refine_ls_number_restraints 1
_refine_ls_restrained_S_all 1.080
_refine_ls_R_factor_all 0.0482
_refine_ls_R_factor_gt 0.0423
_refine_ls_shift/su_max 0.001
_refine_ls_shift/su_mean 0.000
_refine_ls_structure_factor_coef Fsqd
_refine_ls_weighting_details 'calc w=1/[\s^2^(Fo^2^)+(0.0328P)^2^+5.6649P] where P=(Fo^2^+2Fc^2^)/3'
_refine_ls_weighting_scheme calc
_refine_ls_wR_factor_gt 0.0926
_refine_ls_wR_factor_ref 0.0959
_reflns_number_gt 3735
_reflns_number_total 4119
_reflns_threshold_expression >2sigma(I)
_cod_data_source_file c2ce25677k.txt
_cod_data_source_block '[Cd(5-NH2-1,3-BDC)(bimb)]'
_cod_original_sg_symbol_Hall '-P 2ybc '
_cod_original_sg_symbol_H-M 'P 21/c'
_cod_database_code 7208566

loop_
_symmetry_equiv_pos_as_xyz
'x, y, z'
'-x, y+1/2, -z+1/2'
'-x, -y, -z'
'x, -y-1/2, z-1/2'

loop_
_atom_site_label
_atom_site_type_symbol
_atom_site_fract_x
_atom_site_fract_y
_atom_site_fract_z
_atom_site_U_iso_or_equiv
_atom_site_adp_type
_atom_site_occupancy
_atom_site_symmetry_multiplicity
_atom_site_calc_flag
_atom_site_refinement_flags
_atom_site_disorder_assembly
_atom_site_disorder_group
C1 C 0.1192(6) 0.3578(4) 0.4599(3) 0.0645(15) Uani 1 1 d . . .
H1A H 0.0941 0.3574 0.5118 0.077 Uiso 1 1 calc R . .
C2 C 0.0258(6) 0.3589(5) 0.3898(3) 0.0748(18) Uani 1 1 d . . .
H2A H -0.0723 0.3599 0.3845 0.090 Uiso 1 1 calc R . .
C3 C 0.2436(5) 0.3578(3) 0.3640(2) 0.0415(10) Uani 1 1 d . . .
H3A H 0.3204 0.3578 0.3358 0.050 Uiso 1 1 calc R . .
C4 C 0.0623(5) 0.3582(4) 0.2416(3) 0.0502(12) Uani 1 1 d . . .
C5 C -0.0734(5) 0.3609(4) 0.2083(3) 0.0581(13) Uani 1 1 d . A .
H5A H -0.1431 0.3621 0.2416 0.070 Uiso 1 1 calc R . .
C6 C -0.1114(5) 0.3619(4) 0.1242(3) 0.0590(14) Uani 1 1 d . . .
H6A H -0.2069 0.3630 0.1026 0.071 Uiso 1 1 calc R A .
C7 C -0.0149(5) 0.3613(4) 0.0728(3) 0.0536(13) Uani 1 1 d . A .
C8 C 0.1246(16) 0.4046(17) 0.1100(8) 0.045(5) Uani 0.330(19) 1 d P A 1
H8A H 0.1849 0.4317 0.0778 0.054 Uiso 0.330(19) 1 calc PR A 1
C8A C 0.1194(8) 0.3345(12) 0.1076(4) 0.067(4) Uani 0.670(19) 1 d P A 2
H8AA H 0.1848 0.3181 0.0739 0.080 Uiso 0.670(19) 1 calc PR A 2
C9 C 0.1583(15) 0.4022(16) 0.1939(8) 0.043(5) Uani 0.330(19) 1 d P A 1
H9A H 0.2422 0.4286 0.2195 0.052 Uiso 0.330(19) 1 calc PR A 1
C9A C 0.1594(8) 0.3314(12) 0.1910(4) 0.066(4) Uani 0.670(19) 1 d P A 2
H9AA H 0.2497 0.3117 0.2132 0.080 Uiso 0.670(19) 1 calc PR A 2
C10 C -0.0548(5) 0.3651(4) -0.0174(3) 0.0548(13) Uani 1 1 d . . .
C11 C -0.1917(5) 0.3453(6) -0.0539(3) 0.094(3) Uani 1 1 d . A .
H11A H -0.2594 0.3297 -0.0216 0.113 Uiso 1 1 calc R . .
C12 C -0.2296(6) 0.3485(6) -0.1375(3) 0.096(3) Uani 1 1 d . . .
H12A H -0.3215 0.3340 -0.1610 0.115 Uiso 1 1 calc R A .
C13 C -0.1308(5) 0.3733(4) -0.1859(3) 0.0530(12) Uani 1 1 d . A .
C14 C 0.0071(5) 0.3865(4) -0.1518(3) 0.0591(14) Uani 1 1 d . . .
H14A H 0.0758 0.3982 -0.1845 0.071 Uiso 1 1 calc R A .
C15 C 0.0431(5) 0.3822(4) -0.0681(3) 0.0601(14) Uani 1 1 d . A .
H15A H 0.1370 0.3912 -0.0452 0.072 Uiso 1 1 calc R . .
C16 C -0.0940(6) 0.4033(5) -0.3316(3) 0.0758(18) Uani 1 1 d . A .
H16A H 0.0019 0.4175 -0.3237 0.091 Uiso 1 1 calc R . .
C17 C -0.1810(6) 0.4020(4) -0.4030(3) 0.0641(15) Uani 1 1 d . . .
H17A H -0.1544 0.4151 -0.4533 0.077 Uiso 1 1 calc R . .
C18 C -0.3041(5) 0.3671(4) -0.3121(3) 0.0525(12) Uani 1 1 d . A .
H18A H -0.3809 0.3515 -0.2866 0.063 Uiso 1 1 calc R . .
C19 C 0.5900(4) 0.4375(3) 0.3838(2) 0.0401(10) Uani 1 1 d . . .
C20 C 0.4822(4) 0.3114(3) 0.1010(2) 0.0394(9) Uani 1 1 d . . .
C21 C 0.5860(4) 0.4515(3) 0.2933(2) 0.0339(9) Uani 1 1 d . . .
C22 C 0.5425(4) 0.3781(3) 0.2405(2) 0.0347(9) Uani 1 1 d . . .
H22A H 0.5246 0.3197 0.2610 0.042 Uiso 1 1 calc R . .
C23 C 0.5260(4) 0.3925(3) 0.1571(2) 0.0344(9) Uani 1 1 d . . .
C24 C 0.5521(4) 0.4792(3) 0.1265(2) 0.0382(9) Uani 1 1 d . . .
H24A H 0.5404 0.4882 0.0705 0.046 Uiso 1 1 calc R . .
C25 C 0.5956(4) 0.5536(3) 0.1784(2) 0.0379(9) Uani 1 1 d . . .
C26 C 0.6136(4) 0.5381(3) 0.2626(2) 0.0391(9) Uani 1 1 d . . .
H26A H 0.6445 0.5865 0.2982 0.047 Uiso 1 1 calc R . .
N1 N 0.2547(4) 0.3575(2) 0.4440(2) 0.0458(9) Uani 1 1 d . . .
N2 N 0.1072(4) 0.3582(3) 0.3281(2) 0.0478(9) Uani 1 1 d . A .
N3 N -0.3119(4) 0.3792(3) -0.3909(2) 0.0485(9) Uani 1 1 d . . .
N4 N -0.1730(4) 0.3797(3) -0.2729(2) 0.0505(10) Uani 1 1 d . . .
N5 N 0.6185(5) 0.6412(3) 0.1482(3) 0.0584(11) Uani 1 1 d . . .
H5B H 0.6059 0.6507 0.0966 0.070 Uiso 1 1 calc R . .
H5C H 0.6453 0.6863 0.1811 0.070 Uiso 1 1 calc R . .
O1 O 0.5628(4) 0.3568(2) 0.40717(17) 0.0538(8) Uani 1 1 d . . .
O2 O 0.6147(4) 0.5053(2) 0.43013(17) 0.0604(9) Uani 1 1 d . . .
O3 O 0.4328(3) 0.2397(2) 0.13024(17) 0.0454(7) Uani 1 1 d . . .
O4 O 0.5013(4) 0.1836(2) 0.52817(16) 0.0533(8) Uani 1 1 d U . .
Cd1 Cd 0.47403(3) 0.35920(2) 0.524549(15) 0.03784(12) Uani 1 1 d U . .

loop_
_atom_site_aniso_label
_atom_site_aniso_U_11
_atom_site_aniso_U_22
_atom_site_aniso_U_33
_atom_site_aniso_U_23
_atom_site_aniso_U_13
_atom_site_aniso_U_12
C1 0.064(3) 0.098(4) 0.031(2) 0.004(3) 0.007(2) -0.010(3)
C2 0.056(3) 0.134(6) 0.033(3) 0.001(3) 0.003(2) -0.006(3)
C3 0.047(2) 0.047(2) 0.028(2) -0.0040(18) -0.0048(17) 0.006(2)
C4 0.041(2) 0.081(3) 0.025(2) -0.002(2) -0.0063(18) 0.005(2)
C5 0.042(3) 0.097(4) 0.034(2) -0.002(2) 0.0011(19) 0.000(3)
C6 0.036(2) 0.100(4) 0.036(2) -0.002(2) -0.0102(19) 0.001(3)
C7 0.038(2) 0.090(4) 0.029(2) -0.002(2) -0.0069(18) 0.013(2)
C8 0.043(8) 0.063(13) 0.027(7) -0.002(7) 0.002(5) -0.011(8)
C8A 0.034(4) 0.135(13) 0.030(4) -0.012(5) -0.003(3) 0.008(5)
C9 0.034(7) 0.063(13) 0.027(7) -0.013(7) -0.013(5) 0.000(7)
C9A 0.037(4) 0.127(13) 0.031(4) -0.013(5) -0.007(3) 0.025(5)
C10 0.041(3) 0.090(4) 0.029(2) -0.002(2) -0.0050(18) 0.011(2)
C11 0.037(3) 0.212(9) 0.031(3) 0.001(4) -0.001(2) 0.002(4)
C12 0.040(3) 0.212(9) 0.031(3) -0.003(4) -0.011(2) 0.003(4)
C13 0.044(3) 0.087(4) 0.026(2) -0.002(2) -0.0036(18) 0.007(2)
C14 0.046(3) 0.096(4) 0.033(2) 0.000(2) -0.003(2) -0.013(3)
C15 0.040(3) 0.099(4) 0.036(2) -0.001(3) -0.010(2) -0.012(3)
C16 0.047(3) 0.141(6) 0.038(3) 0.006(3) 0.001(2) -0.007(3)
C17 0.064(3) 0.099(4) 0.029(2) 0.006(3) 0.004(2) -0.009(3)
C18 0.047(3) 0.079(3) 0.028(2) -0.001(2) -0.0050(19) 0.000(2)
C19 0.041(2) 0.056(3) 0.0211(19) -0.0028(19) -0.0024(16) 0.008(2)
C20 0.043(2) 0.045(2) 0.028(2) -0.0082(18) -0.0019(17) 0.0027(19)
C21 0.040(2) 0.039(2) 0.0223(18) -0.0026(16) 0.0032(15) 0.0043(17)
C22 0.046(2) 0.034(2) 0.0234(19) -0.0004(15) 0.0049(16) 0.0013(17)
C23 0.044(2) 0.037(2) 0.0220(18) -0.0030(16) 0.0028(16) 0.0013(17)
C24 0.044(2) 0.049(2) 0.0216(18) 0.0037(17) 0.0051(16) 0.0035(19)
C25 0.039(2) 0.038(2) 0.037(2) 0.0031(17) 0.0074(17) -0.0026(18)
C26 0.049(2) 0.034(2) 0.032(2) -0.0063(17) 0.0005(17) -0.0006(18)
N1 0.061(2) 0.046(2) 0.0263(17) 0.0005(15) -0.0063(16) 0.0040(18)
N2 0.049(2) 0.066(3) 0.0255(18) -0.0023(17) -0.0021(15) 0.0025(19)
N3 0.053(2) 0.064(2) 0.0254(18) 0.0049(16) -0.0052(16) -0.0008(19)
N4 0.046(2) 0.074(3) 0.0269(18) -0.0006(17) -0.0075(16) 0.0020(19)
N5 0.083(3) 0.042(2) 0.050(2) 0.0093(18) 0.008(2) -0.014(2)
O1 0.093(3) 0.0439(18) 0.0238(15) 0.0053(13) 0.0060(15) -0.0070(17)
O2 0.094(3) 0.056(2) 0.0263(15) -0.0128(15) -0.0046(15) 0.0179(18)
O3 0.0604(19) 0.0394(16) 0.0349(15) -0.0066(13) 0.0029(13) -0.0041(14)
O4 0.090(2) 0.0442(10) 0.0256(15) 0.0115(13) 0.0097(15) 0.0109(16)
Cd1 0.0586(2) 0.03592(18) 0.01591(15) 0.00160(11) -0.00424(12) 0.00179(14)

loop_
_atom_type_symbol
_atom_type_description
_atom_type_scat_dispersion_real
_atom_type_scat_dispersion_imag
_atom_type_scat_source
C C 0.0033 0.0016 'International Tables Vol C Tables 4.2.6.8 and 6.1.1.4'
H H 0.0000 0.0000 'International Tables Vol C Tables 4.2.6.8 and 6.1.1.4'
N N 0.0061 0.0033 'International Tables Vol C Tables 4.2.6.8 and 6.1.1.4'
O O 0.0106 0.0060 'International Tables Vol C Tables 4.2.6.8 and 6.1.1.4'
Cd Cd -0.8075 1.2024 'International Tables Vol C Tables 4.2.6.8 and 6.1.1.4'

loop_
_geom_angle_atom_site_label_1
_geom_angle_atom_site_label_2
_geom_angle_atom_site_label_3
_geom_angle
_geom_angle_site_symmetry_1
_geom_angle_site_symmetry_3
C2 C1 N1 110.8(4) . .
C2 C1 H1A 124.6 . .
N1 C1 H1A 124.6 . .
C1 C2 N2 105.5(5) . .
C1 C2 H2A 127.3 . .
N2 C2 H2A 127.3 . .
N1 C3 N2 111.7(4) . .
N1 C3 H3A 124.1 . .
N2 C3 H3A 124.1 . .
C5 C4 C9A 116.9(5) . .
C5 C4 N2 122.7(4) . .
C9A C4 N2 118.5(4) . .
C5 C4 C9 114.8(7) . .
C9A C4 C9 41.8(7) . .
N2 C4 C9 115.5(6) . .
C4 C5 C6 120.5(5) . .
C4 C5 H5A 119.7 . .
C6 C5 H5A 119.7 . .
C7 C6 C5 122.5(4) . .
C7 C6 H6A 118.8 . .
C5 C6 H6A 118.8 . .
C6 C7 C8A 114.8(5) . .
C6 C7 C10 122.8(4) . .
C8A C7 C10 120.7(5) . .
C6 C7 C8 112.5(7) . .
C8A C7 C8 40.3(7) . .
C10 C7 C8 118.0(7) . .
C9 C8 C7 117.2(12) . .
C9 C8 H8A 121.4 . .
C7 C8 H8A 121.4 . .
C7 C8A C9A 121.8(7) . .
C7 C8A H8AA 119.1 . .
C9A C8A H8AA 119.1 . .
C8 C9 C4 119.6(11) . .
C8 C9 H9A 120.2 . .
C4 C9 H9A 120.2 . .
C8A C9A C4 119.1(7) . .
C8A C9A H9AA 120.4 . .
C4 C9A H9AA 120.4 . .
C15 C10 C11 117.1(4) . .
C15 C10 C7 122.0(4) . .
C11 C10 C7 120.8(5) . .
C12 C11 C10 121.2(5) . .
C12 C11 H11A 119.4 . .
C10 C11 H11A 119.4 . .
C13 C12 C11 119.8(5) . .
C13 C12 H12A 120.1 . .
C11 C12 H12A 120.1 . .
C14 C13 C12 119.9(4) . .
C14 C13 N4 120.8(4) . .
C12 C13 N4 119.2(4) . .
C13 C14 C15 119.2(5) . .
C13 C14 H14A 120.4 . .
C15 C14 H14A 120.4 . .
C10 C15 C14 122.4(4) . .
C10 C15 H15A 118.8 . .
C14 C15 H15A 118.8 . .
C17 C16 N4 107.0(5) . .
C17 C16 H16A 126.5 . .
N4 C16 H16A 126.5 . .
N3 C17 C16 109.8(4) . .
N3 C17 H17A 125.1 . .
C16 C17 H17A 125.1 . .
N3 C18 N4 112.1(4) . .
N3 C18 H18A 123.9 . .
N4 C18 H18A 123.9 . .
O2 C19 O1 123.8(4) . .
O2 C19 C21 119.2(4) . .
O1 C19 C21 117.0(4) . .
O4 C20 O3 122.6(4) 4_565 .
O4 C20 C23 119.0(4) 4_565 .
O3 C20 C23 118.4(3) . .
O4 C20 Cd1 66.6(2) 4_565 4_565
O3 C20 Cd1 57.8(2) . 4_565
C23 C20 Cd1 162.9(3) . 4_565
C26 C21 C22 120.0(3) . .
C26 C21 C19 120.6(3) . .
C22 C21 C19 119.1(4) . .
C23 C22 C21 119.7(4) . .
C23 C22 H22A 120.1 . .
C21 C22 H22A 120.1 . .
C24 C23 C22 120.2(4) . .
C24 C23 C20 121.0(3) . .
C22 C23 C20 118.8(4) . .
C23 C24 C25 120.9(3) . .
C23 C24 H24A 119.5 . .
C25 C24 H24A 119.5 . .
N5 C25 C24 121.2(4) . .
N5 C25 C26 120.3(4) . .
C24 C25 C26 118.5(4) . .
C21 C26 C25 120.6(4) . .
C21 C26 H26A 119.7 . .
C25 C26 H26A 119.7 . .
C3 N1 C1 105.3(4) . .
C3 N1 Cd1 120.8(3) . .
C1 N1 Cd1 134.0(3) . .
C3 N2 C2 106.8(4) . .
C3 N2 C4 124.3(4) . .
C2 N2 C4 128.9(4) . .
C18 N3 C17 105.7(4) . .
C18 N3 Cd1 120.0(3) . 1_454
C17 N3 Cd1 134.4(3) . 1_454
C18 N4 C16 105.4(4) . .
C18 N4 C13 125.4(4) . .
C16 N4 C13 129.1(4) . .
C25 N5 H5B 120.0 . .
C25 N5 H5C 120.0 . .
H5B N5 H5C 120.0 . .
C19 O1 Cd1 112.2(3) . .
C19 O2 Cd1 145.3(3) . 3_666
C20 O3 Cd1 95.0(2) . 4_565
C20 O4 Cd1 86.3(3) 4_566 .
O1 Cd1 O2 120.47(11) . 3_666
O1 Cd1 N1 85.76(13) . .
O2 Cd1 N1 81.39(12) 3_666 .
O1 Cd1 N3 96.47(13) . 1_656
O2 Cd1 N3 91.93(13) 3_666 1_656
N1 Cd1 N3 173.16(13) . 1_656
O1 Cd1 O3 140.74(11) . 4_566
O2 Cd1 O3 98.79(11) 3_666 4_566
N1 Cd1 O3 100.79(12) . 4_566
N3 Cd1 O3 81.58(12) 1_656 4_566
O1 Cd1 O4 87.37(10) . .
O2 Cd1 O4 151.27(12) 3_666 .
N1 Cd1 O4 94.86(12) . .
N3 Cd1 O4 91.71(12) 1_656 .
O3 Cd1 O4 53.68(10) 4_566 .
O1 Cd1 C20 113.61(12) . 4_566
O2 Cd1 C20 125.92(12) 3_666 4_566
N1 Cd1 C20 102.59(12) . 4_566
N3 Cd1 C20 82.48(13) 1_656 4_566
O3 Cd1 C20 27.13(11) 4_566 4_566
O4 Cd1 C20 27.07(11) . 4_566

loop_
_geom_bond_atom_site_label_1
_geom_bond_atom_site_label_2
_geom_bond_distance
_geom_bond_site_symmetry_2
C1 C2 1.357(7) .
C1 N1 1.363(6) .
C1 H1A 0.9300 .
C2 N2 1.379(6) .
C2 H2A 0.9300 .
C3 N1 1.317(5) .
C3 N2 1.351(6) .
C3 H3A 0.9300 .
C4 C5 1.332(6) .
C4 C9A 1.400(9) .
C4 N2 1.438(5) .
C4 C9 1.446(16) .
C5 C6 1.391(6) .
C5 H5A 0.9300 .
C6 C7 1.351(7) .
C6 H6A 0.9300 .
C7 C8A 1.382(9) .
C7 C10 1.493(6) .
C7 C8 1.516(17) .
C8 C9 1.384(19) .
C8 H8A 0.9300 .
C8A C9A 1.383(10) .
C8A H8AA 0.9300 .
C9 H9A 0.9300 .
C9A H9AA 0.9300 .
C10 C15 1.373(7) .
C10 C11 1.387(7) .
C11 C12 1.383(7) .
C11 H11A 0.9300 .
C12 C13 1.378(7) .
C12 H12A 0.9300 .
C13 C14 1.368(6) .
C13 N4 1.445(5) .
C14 C15 1.385(6) .
C14 H14A 0.9300 .
C15 H15A 0.9300 .
C16 C17 1.342(7) .
C16 N4 1.365(6) .
C16 H16A 0.9300 .
C17 N3 1.339(6) .
C17 H17A 0.9300 .
C18 N3 1.312(5) .
C18 N4 1.335(6) .
C18 H18A 0.9300 .
C19 O2 1.240(5) .
C19 O1 1.260(5) .
C19 C21 1.513(5) .
C20 O4 1.254(5) 4_565
C20 O3 1.259(5) .
C20 C23 1.510(5) .
C20 Cd1 2.750(4) 4_565
C21 C26 1.382(6) .
C21 C22 1.393(5) .
C22 C23 1.388(5) .
C22 H22A 0.9300 .
C23 C24 1.379(6) .
C24 C25 1.395(6) .
C24 H24A 0.9300 .
C25 N5 1.382(5) .
C25 C26 1.402(5) .
C26 H26A 0.9300 .
N1 Cd1 2.312(4) .
N3 Cd1 2.320(4) 1_454
N5 H5B 0.8600 .
N5 H5C 0.8600 .
O1 Cd1 2.245(3) .
O2 Cd1 2.293(3) 3_666
O3 Cd1 2.337(3) 4_565
O4 C20 1.254(5) 4_566
O4 Cd1 2.529(3) .
Cd1 O2 2.293(3) 3_666
Cd1 N3 2.320(4) 1_656
Cd1 O3 2.337(3) 4_566
Cd1 C20 2.750(4) 4_566

loop_
_geom_hbond_atom_site_label_D
_geom_hbond_atom_site_label_H
_geom_hbond_atom_site_label_A
_geom_hbond_distance_DH
_geom_hbond_distance_HA
_geom_hbond_distance_DA
_geom_hbond_angle_DHA
_geom_hbond_site_symmetry_A
N5 H5B O4 0.86 2.22 3.044(5) 160.3 2_655
